data_2018139
loop_
_publ_author_name
'Pavlishchuk, Anna V.'
'Kolotilov, Sergey V.'
'Fritsky, Igor O.'
'Zeller, Matthias'
'Addison, Anthony W.'
'Hunter, Allen D.'

_publ_section_title
;
 Structural trends in a series of isostructural lanthanide--copper
 metallacrown sulfates (Ln^III^ = Pr, Nd, Sm, Eu, Gd, Dy and Ho):
 hexaaquapentakis[\m~3~-glycinehydroxamato(2{-})]sulfatopentacopper(II)lanthanide(III)
 heptaaquapentakis[\m~3~-glycinehydroxamato(2{-})]sulfatopentacopper(II)lanthanide(III)
 sulfate hexahydrate
;
_journal_coeditor_code GD3394
_journal_issue 7
_journal_name_full 'Acta Crystallographica Section C'
_journal_page_first m255
_journal_page_last m265
_journal_paper_doi 10.1107/S0108270111021780
_journal_volume 67
_journal_year 2011
_chemical_formula_iupac '[Cu5 Gd (C2 H4 N2 O2)5 (S O4) (H2 O)6.5]2 (S O4) , 6H2 O'
_chemical_formula_moiety 'C20 H66 Cu10 N20 O41 Gd2 S2 2+, O4 S 2-, 6(H2 O)'
_chemical_formula_sum 'C20 H78 Cu10 Gd2 N20 O51 S3'
_chemical_formula_weight 2461.10
_chemical_name_systematic
;
hexaaquapentakis[\m~3~-
glycinehydroxamato(2-)]sulfatopentacopper(II)gadolinium(III)
heptaaquapentakis[\m~3~-
glycinehydroxamato(2-)]sulfatopentacopper(II)gadolinium(III)
sulfate hexahydrate
;
_space_group_IT_number 2
_symmetry_cell_setting triclinic
_symmetry_space_group_name_Hall '-P 1'
_symmetry_space_group_name_H-M 'P -1'
_atom_sites_solution_hydrogens geom
_atom_sites_solution_primary direct
_atom_sites_solution_secondary difmap
_audit_creation_method SHELXL97
_cell_angle_alpha 99.700(4)
_cell_angle_beta 91.472(5)
_cell_angle_gamma 105.356(4)
_cell_formula_units_Z 1
_cell_length_a 9.603(3)
_cell_length_b 11.555(3)
_cell_length_c 16.220(5)
_cell_measurement_reflns_used 4881
_cell_measurement_temperature 100(2)
_cell_measurement_theta_max 30.7345
_cell_measurement_theta_min 2.2045
_cell_volume 1706.1(9)
_computing_cell_refinement 'APEX2 (Bruker, 2009)'
_computing_data_collection 'APEX2 (Bruker, 2009)'
_computing_data_reduction 'APEX2 (Bruker, 2009)'
_computing_molecular_graphics
;
SHELXTL (Version 6.14; Sheldrick, 2008) and Mercury (Macrae <i>et
al.</i>,
2008)
;
_computing_publication_material
;
SHELXTL (Version 6.14; Sheldrick, 2008) and publCIF (Westrip,
2010)
;
_computing_structure_refinement 'SHELXTL (Version 6.14; Sheldrick, 2008)'
_computing_structure_solution 'SHELXTL (Version 6.14; Sheldrick, 2008)'
_diffrn_ambient_temperature 100(2)
_diffrn_measured_fraction_theta_full 0.987
_diffrn_measured_fraction_theta_max 0.904
_diffrn_measurement_device_type 'Bruker SMART APEX CCD area-detector'
_diffrn_measurement_method \w
_diffrn_radiation_monochromator graphite
_diffrn_radiation_source 'fine-focus sealed tube'
_diffrn_radiation_type MoK\a
_diffrn_radiation_wavelength 0.71073
_diffrn_reflns_av_R_equivalents 0.0365
_diffrn_reflns_av_sigmaI/netI 0.0664
_diffrn_reflns_limit_h_max 13
_diffrn_reflns_limit_h_min -14
_diffrn_reflns_limit_k_max 17
_diffrn_reflns_limit_k_min -16
_diffrn_reflns_limit_l_max 23
_diffrn_reflns_limit_l_min -24
_diffrn_reflns_number 20703
_diffrn_reflns_theta_full 28.00
_diffrn_reflns_theta_max 32.07
_diffrn_reflns_theta_min 1.28
_diffrn_standards_number 0
_exptl_absorpt_coefficient_mu 5.177
_exptl_absorpt_correction_T_max 0.7464
_exptl_absorpt_correction_T_min 0.6214
_exptl_absorpt_correction_type multi-scan
_exptl_absorpt_process_details '(APEX2; Bruker, 2009)'
_exptl_crystal_colour blue
_exptl_crystal_density_diffrn 2.395
_exptl_crystal_density_method 'not measured'
_exptl_crystal_description plate
_exptl_crystal_F_000 1212
_exptl_crystal_size_max 0.12
_exptl_crystal_size_mid 0.12
_exptl_crystal_size_min 0.04
_refine_diff_density_max 1.534
_refine_diff_density_min -1.423
_refine_ls_extinction_method none
_refine_ls_goodness_of_fit_ref 1.034
_refine_ls_hydrogen_treatment mixed
_refine_ls_matrix_type full
_refine_ls_number_parameters 562
_refine_ls_number_reflns 10795
_refine_ls_number_restraints 20
_refine_ls_restrained_S_all 1.033
_refine_ls_R_factor_all 0.0594
_refine_ls_R_factor_gt 0.0378
_refine_ls_shift/su_max 0.002
_refine_ls_shift/su_mean 0.000
_refine_ls_structure_factor_coef Fsqd
_refine_ls_weighting_details 'calc w = 1/[\s^2^(Fo^2^)+(0.0273P)^2^+2.6378P] where P=(Fo^2^+2Fc^2^)/3'
_refine_ls_weighting_scheme calc
_refine_ls_wR_factor_gt 0.0751
_refine_ls_wR_factor_ref 0.0817
_reflns_number_gt 8342
_reflns_number_total 10795
_reflns_threshold_expression I>2\s(I)
_cod_data_source_file gd3394.cif
_cod_data_source_block V
_cod_original_cell_volume 1706.1(8)
_cod_database_code 2018139
_cod_database_fobs_code 2018139

loop_
_symmetry_equiv_pos_as_xyz
'x, y, z'
'-x, -y, -z'

loop_
_atom_site_type_symbol
_atom_site_label
_atom_site_fract_x
_atom_site_fract_y
_atom_site_fract_z
_atom_site_U_iso_or_equiv
_atom_site_adp_type
_atom_site_calc_flag
_atom_site_refinement_flags
_atom_site_occupancy
_atom_site_symmetry_multiplicity
_atom_site_disorder_assembly
_atom_site_disorder_group
C C1 0.4428(4) 0.2623(4) 0.5044(2) 0.0103(7) Uani d . 1 1 A .
C C2 0.3616(4) 0.2948(4) 0.5790(2) 0.0134(8) Uani d . 1 1 A .
H H2C 0.3218 0.2215 0.6040 0.016 Uiso calc R 1 1 . .
H H2D 0.4283 0.3572 0.6220 0.016 Uiso calc R 1 1 . .
C C3 0.6790(4) 0.0422(3) 0.2489(3) 0.0107(7) Uani d . 1 1 A .
C C4 0.6932(5) -0.0367(4) 0.3111(3) 0.0160(8) Uani d . 1 1 A .
H H4C 0.6327 -0.1210 0.2901 0.019 Uiso calc R 1 1 . .
H H4D 0.7952 -0.0391 0.3172 0.019 Uiso calc R 1 1 . .
C C5 0.7900(4) 0.3486(4) 0.0323(3) 0.0119(8) Uani d . 1 1 A .
C C6 0.8875(5) 0.2708(4) -0.0007(3) 0.0145(8) Uani d . 1 1 . .
H H6C 0.8780 0.2545 -0.0627 0.017 Uiso calc R 1 1 . .
H H6D 0.9896 0.3152 0.0178 0.017 Uiso calc R 1 1 . .
C C7 0.5262(4) 0.6996(4) 0.1299(2) 0.0107(7) Uani d . 1 1 A .
C C8 0.6023(4) 0.7510(4) 0.0591(3) 0.0130(8) Uani d . 1 1 A .
H H8C 0.5323 0.7360 0.0100 0.016 Uiso calc R 1 1 . .
H H8D 0.6439 0.8402 0.0762 0.016 Uiso calc R 1 1 . .
C C9 0.2162(4) 0.5822(4) 0.3891(2) 0.0107(7) Uani d . 1 1 A .
C C10 0.1659(5) 0.6921(4) 0.3802(3) 0.0147(8) Uani d . 1 1 A .
H H10C 0.0599 0.6670 0.3666 0.018 Uiso calc R 1 1 . .
H H10D 0.1868 0.7505 0.4341 0.018 Uiso calc R 1 1 . .
Cu Cu1 0.57416(5) 0.15421(5) 0.38924(3) 0.01125(10) Uani d . 1 1 A .
Cu Cu2 0.71754(6) 0.16352(5) 0.12434(3) 0.01286(11) Uani d . 1 1 . .
Cu Cu3 0.68578(5) 0.53573(4) 0.08041(3) 0.00980(10) Uani d . 1 1 A .
Cu Cu4 0.35034(5) 0.64777(4) 0.24855(3) 0.00960(10) Uani d . 1 1 A .
Cu Cu5 0.28147(5) 0.40000(4) 0.44361(3) 0.01019(10) Uani d . 1 1 A .
Gd Gd1 0.48332(2) 0.356940(17) 0.242913(12) 0.00737(5) Uani d . 1 1 . .
N N1 0.4238(4) 0.3135(3) 0.4419(2) 0.0102(6) Uani d . 1 1 . .
N N2 0.2418(4) 0.3427(3) 0.5527(2) 0.0127(7) Uani d . 1 1 . .
H H2A 0.2339 0.4065 0.5931 0.015 Uiso calc R 1 1 A .
H H2B 0.1557 0.2824 0.5468 0.015 Uiso calc R 1 1 . .
N N3 0.6116(4) 0.1232(3) 0.2731(2) 0.0107(6) Uani d . 1 1 . .
N N4 0.6474(4) 0.0094(3) 0.3944(2) 0.0160(7) Uani d . 1 1 . .
H H4A 0.7247 0.0306 0.4338 0.019 Uiso calc R 1 1 A .
H H4B 0.5757 -0.0511 0.4104 0.019 Uiso calc R 1 1 . .
N N5 0.7031(4) 0.3069(3) 0.0863(2) 0.0107(6) Uani d . 1 1 A .
N N6 0.8491(4) 0.1534(3) 0.0302(2) 0.0120(7) Uani d . 1 1 A .
H H6A 0.9318 0.1371 0.0491 0.014 Uiso calc R 1 1 . .
H H6B 0.8033 0.0911 -0.0128 0.014 Uiso calc R 1 1 . .
N N7 0.5588(4) 0.6047(3) 0.1479(2) 0.0109(6) Uani d . 1 1 . .
N N8 0.7200(4) 0.6920(3) 0.0359(2) 0.0114(7) Uani d . 1 1 . .
H H8A 0.8081 0.7439 0.0579 0.014 Uiso calc R 1 1 A .
H H8B 0.7219 0.6761 -0.0215 0.014 Uiso calc R 1 1 . .
N N9 0.2929(4) 0.5489(3) 0.3303(2) 0.0093(6) Uani d . 1 1 . .
N N10 0.2388(4) 0.7524(3) 0.3135(2) 0.0145(7) Uani d . 1 1 . .
H H10A 0.3009 0.8268 0.3371 0.017 Uiso calc R 1 1 A .
H H10B 0.1709 0.7658 0.2779 0.017 Uiso calc R 1 1 . .
O O1 0.4996(3) 0.2877(3) 0.37193(17) 0.0110(6) Uani d . 1 1 A .
O O2 0.5240(3) 0.1896(3) 0.50562(17) 0.0120(6) Uani d . 1 1 . .
O O3 0.6045(3) 0.1999(3) 0.21635(17) 0.0133(6) Uani d . 1 1 A .
O O4 0.7341(3) 0.0290(3) 0.17727(17) 0.0116(6) Uani d . 1 1 A .
O O5 0.6162(3) 0.3812(3) 0.11830(17) 0.0106(5) Uani d . 1 1 A .
O O6 0.7984(3) 0.4510(3) 0.00758(17) 0.0123(6) Uani d . 1 1 . .
O O7 0.4866(3) 0.5553(3) 0.21249(17) 0.0111(6) Uani d . 1 1 A .
O O8 0.4337(3) 0.7488(3) 0.16884(18) 0.0128(6) Uani d . 1 1 . .
O O9 0.3465(3) 0.4506(3) 0.34040(17) 0.0116(6) Uani d . 1 1 A .
O O10 0.1823(3) 0.5280(3) 0.45172(17) 0.0131(6) Uani d . 1 1 . .
O O11 0.2853(3) 0.1685(3) 0.22162(18) 0.0137(6) Uani d . 1 1 A .
O O12 0.2700(3) 0.3216(3) 0.14598(17) 0.0117(6) Uani d . 1 1 A .
O O13 0.1430(3) 0.1116(3) 0.08670(18) 0.0163(6) Uani d . 1 1 . .
O O14 0.0551(3) 0.2171(3) 0.20625(19) 0.0192(7) Uani d . 1 1 . .
O O15 0.7248(3) 0.4612(3) 0.30137(18) 0.0132(6) Uani d D 1 1 A .
H H15A 0.768(5) 0.422(4) 0.326(3) 0.020 Uiso d D 1 1 . .
H H15B 0.783(4) 0.494(4) 0.268(3) 0.020 Uiso d D 1 1 . .
O O16 0.8865(3) 0.5787(3) 0.1913(2) 0.0169(6) Uani d D 1 1 . .
H H16A 0.958(4) 0.553(5) 0.180(3) 0.025 Uiso d D 1 1 . .
H H16B 0.906(6) 0.652(2) 0.216(3) 0.025 Uiso d D 1 1 . .
O O17 0.1422(3) 0.5218(3) 0.15236(18) 0.0143(6) Uani d D 1 1 . .
H H17A 0.159(6) 0.457(3) 0.157(3) 0.021 Uiso d D 1 1 . .
H H17B 0.152(5) 0.525(5) 0.1022(15) 0.021 Uiso d D 1 1 . .
O O18 0.0721(3) 0.2527(3) 0.3772(2) 0.0168(6) Uani d D 1 1 . .
H H18A 0.044(5) 0.185(3) 0.392(3) 0.025 Uiso d D 1 1 . .
H H18B 0.058(6) 0.236(5) 0.3260(13) 0.025 Uiso d D 1 1 . .
O O19 0.5198(10) 0.0411(8) 0.0291(5) 0.038(2) Uani d PD 0.50 1 A -1
H H19A 0.467(14) -0.022(8) 0.044(9) 0.057 Uiso d PD 0.50 1 B -1
H H19B 0.584(12) 0.018(13) 0.002(9) 0.057 Uiso d PD 0.50 1 C -1
O O20 0.3097(3) 0.0229(3) 0.3513(2) 0.0180(6) Uani d D 1 1 . .
H H20A 0.244(4) 0.018(5) 0.384(3) 0.027 Uiso d D 1 1 . .
H H20B 0.294(6) 0.063(4) 0.316(3) 0.027 Uiso d D 1 1 . .
O O21 0.8261(3) 0.3315(3) 0.3973(2) 0.0200(7) Uani d D 1 1 . .
H H21A 0.908(3) 0.324(5) 0.388(3) 0.030 Uiso d D 1 1 . .
H H21B 0.839(6) 0.382(4) 0.442(2) 0.030 Uiso d D 1 1 . .
O O22 0.9737(4) 0.8138(3) 0.2709(2) 0.0256(8) Uani d D 1 1 . .
H H22A 0.979(7) 0.854(5) 0.3195(18) 0.038 Uiso d D 1 1 . .
H H22B 0.986(6) 0.853(5) 0.232(3) 0.038 Uiso d D 1 1 . .
O O23 0.9396(3) 0.9108(3) 0.1348(2) 0.0157(6) Uani d D 1 1 . .
H H23A 0.878(4) 0.947(4) 0.149(3) 0.024 Uiso d D 1 1 . .
H H23B 1.012(4) 0.962(4) 0.124(3) 0.024 Uiso d D 1 1 . .
O O24 0.3414(5) 0.9426(4) 0.1254(2) 0.0394(11) Uani d D 1 1 . .
H H24A 0.342(8) 1.004(4) 0.160(3) 0.059 Uiso d D 1 1 . .
H H24B 0.375(7) 0.896(5) 0.148(4) 0.059 Uiso d D 1 1 . .
O O25 0.1631(6) 0.0366(6) 0.4923(4) 0.0226(14) Uani d P 0.50 1 . .
O O26 -0.0305(7) -0.0167(6) 0.5823(4) 0.0193(13) Uani d P 0.50 1 . .
O O27 -0.0504(7) 0.1033(6) 0.4772(4) 0.0191(13) Uani d P 0.50 1 . .
O O28 -0.0613(7) -0.1091(6) 0.4356(4) 0.0226(14) Uani d P 0.50 1 . .
S S1 0.18270(11) 0.20142(9) 0.16434(6) 0.01093(18) Uani d . 1 1 A .
S S2 0.0000 0.0000 0.5000 0.0137(3) Uani d S 1 2 . .

loop_
_atom_site_aniso_label
_atom_site_aniso_U_11
_atom_site_aniso_U_22
_atom_site_aniso_U_33
_atom_site_aniso_U_12
_atom_site_aniso_U_13
_atom_site_aniso_U_23
C1 0.0100(17) 0.0091(18) 0.0111(18) 0.0008(14) 0.0041(15) 0.0022(15)
C2 0.016(2) 0.017(2) 0.0092(18) 0.0071(17) 0.0031(16) 0.0031(16)
C3 0.0096(17) 0.0070(17) 0.0158(19) 0.0039(14) -0.0002(15) 0.0010(15)
C4 0.024(2) 0.016(2) 0.0123(19) 0.0143(18) 0.0016(17) 0.0005(16)
C5 0.0122(18) 0.0121(19) 0.0111(18) 0.0037(15) 0.0027(15) 0.0002(15)
C6 0.018(2) 0.0111(19) 0.016(2) 0.0063(16) 0.0079(17) 0.0023(16)
C7 0.0100(18) 0.0125(19) 0.0103(18) 0.0056(15) 0.0020(15) -0.0006(15)
C8 0.0151(19) 0.015(2) 0.0124(19) 0.0073(16) 0.0021(16) 0.0066(16)
C9 0.0105(18) 0.0129(19) 0.0102(18) 0.0060(15) 0.0020(15) 0.0013(15)
C10 0.020(2) 0.019(2) 0.0112(19) 0.0135(18) 0.0077(16) 0.0055(16)
Cu1 0.0157(2) 0.0127(2) 0.0094(2) 0.0094(2) 0.00384(19) 0.00395(19)
Cu2 0.0180(3) 0.0114(2) 0.0137(2) 0.0090(2) 0.0091(2) 0.00556(19)
Cu3 0.0116(2) 0.0101(2) 0.0097(2) 0.00515(19) 0.00447(18) 0.00352(18)
Cu4 0.0116(2) 0.0092(2) 0.0108(2) 0.00630(18) 0.00394(18) 0.00369(18)
Cu5 0.0120(2) 0.0129(2) 0.0093(2) 0.00761(19) 0.00493(18) 0.00459(18)
Gd1 0.00831(9) 0.00820(9) 0.00749(9) 0.00450(7) 0.00305(7) 0.00269(7)
N1 0.0133(16) 0.0115(16) 0.0081(15) 0.0061(13) 0.0055(13) 0.0030(13)
N2 0.0118(16) 0.0159(17) 0.0119(16) 0.0054(14) 0.0041(13) 0.0043(14)
N3 0.0151(16) 0.0088(15) 0.0110(16) 0.0066(13) 0.0022(13) 0.0037(13)
N4 0.0204(18) 0.0179(18) 0.0165(18) 0.0130(15) 0.0079(15) 0.0086(15)
N5 0.0131(16) 0.0114(16) 0.0094(15) 0.0073(13) 0.0038(13) 0.0004(13)
N6 0.0129(16) 0.0123(16) 0.0127(16) 0.0074(13) 0.0005(13) 0.0010(13)
N7 0.0131(16) 0.0096(16) 0.0113(16) 0.0040(13) 0.0033(13) 0.0039(13)
N8 0.0126(16) 0.0135(16) 0.0096(15) 0.0058(13) 0.0052(13) 0.0021(13)
N9 0.0110(15) 0.0105(15) 0.0107(15) 0.0088(13) 0.0011(13) 0.0039(13)
N10 0.0147(17) 0.0115(17) 0.0200(18) 0.0071(14) 0.0050(14) 0.0042(14)
O1 0.0132(14) 0.0152(14) 0.0104(13) 0.0109(12) 0.0064(11) 0.0059(11)
O2 0.0162(14) 0.0146(14) 0.0095(13) 0.0098(12) 0.0025(11) 0.0053(11)
O3 0.0190(15) 0.0165(15) 0.0105(14) 0.0109(12) 0.0081(12) 0.0085(12)
O4 0.0142(14) 0.0115(13) 0.0123(14) 0.0079(11) 0.0055(11) 0.0034(11)
O5 0.0122(13) 0.0129(14) 0.0099(13) 0.0073(11) 0.0078(11) 0.0041(11)
O6 0.0169(14) 0.0127(14) 0.0103(13) 0.0072(12) 0.0072(11) 0.0046(11)
O7 0.0136(14) 0.0121(14) 0.0128(14) 0.0075(11) 0.0091(11) 0.0091(11)
O8 0.0139(14) 0.0111(14) 0.0168(15) 0.0066(11) 0.0062(12) 0.0063(12)
O9 0.0176(14) 0.0119(14) 0.0110(13) 0.0117(12) 0.0062(11) 0.0051(11)
O10 0.0176(15) 0.0157(14) 0.0110(14) 0.0118(12) 0.0059(11) 0.0040(11)
O11 0.0149(14) 0.0136(14) 0.0139(14) 0.0043(12) -0.0006(12) 0.0056(12)
O12 0.0131(14) 0.0114(14) 0.0109(13) 0.0031(11) 0.0001(11) 0.0032(11)
O13 0.0203(16) 0.0161(15) 0.0109(14) 0.0040(12) 0.0018(12) -0.0002(12)
O14 0.0133(15) 0.0287(18) 0.0146(15) 0.0049(13) 0.0022(12) 0.0019(13)
O15 0.0115(14) 0.0196(16) 0.0104(14) 0.0046(12) 0.0046(11) 0.0069(12)
O16 0.0156(15) 0.0180(16) 0.0182(16) 0.0069(13) 0.0048(13) 0.0019(13)
O17 0.0191(15) 0.0162(15) 0.0096(14) 0.0073(13) 0.0010(12) 0.0040(12)
O18 0.0173(15) 0.0178(16) 0.0153(15) 0.0052(13) 0.0029(13) 0.0024(13)
O19 0.030(4) 0.051(6) 0.023(4) -0.004(4) 0.005(3) 0.006(4)
O20 0.0184(16) 0.0172(16) 0.0211(17) 0.0057(13) 0.0070(13) 0.0082(13)
O21 0.0172(16) 0.0308(19) 0.0140(15) 0.0139(15) 0.0002(13) -0.0015(13)
O22 0.0332(19) 0.031(2) 0.0196(17) 0.0192(17) -0.0003(16) 0.0064(15)
O23 0.0125(15) 0.0154(15) 0.0201(16) 0.0056(12) 0.0052(13) 0.0016(13)
O24 0.075(3) 0.031(2) 0.0205(19) 0.038(2) -0.0148(19) -0.0066(16)
O25 0.010(3) 0.037(4) 0.024(3) 0.005(3) 0.005(3) 0.016(3)
O26 0.024(3) 0.023(3) 0.014(3) 0.008(3) 0.003(3) 0.011(3)
O27 0.022(3) 0.016(3) 0.025(3) 0.011(3) 0.004(3) 0.010(3)
O28 0.031(4) 0.011(3) 0.021(3) -0.002(3) 0.005(3) 0.002(3)
S1 0.0110(4) 0.0122(5) 0.0094(4) 0.0025(4) 0.0014(4) 0.0025(4)
S2 0.0138(7) 0.0130(7) 0.0156(7) 0.0059(6) -0.0005(6) 0.0025(6)

loop_
_atom_type_symbol
_atom_type_description
_atom_type_scat_dispersion_real
_atom_type_scat_dispersion_imag
_atom_type_scat_source
C C 0.0033 0.0016 'International Tables Vol C Tables 4.2.6.8 and 6.1.1.4'
H H 0.0000 0.0000 'International Tables Vol C Tables 4.2.6.8 and 6.1.1.4'
N N 0.0061 0.0033 'International Tables Vol C Tables 4.2.6.8 and 6.1.1.4'
O O 0.0106 0.0060 'International Tables Vol C Tables 4.2.6.8 and 6.1.1.4'
S S 0.1246 0.1234 'International Tables Vol C Tables 4.2.6.8 and 6.1.1.4'
Cu Cu 0.3201 1.2651 'International Tables Vol C Tables 4.2.6.8 and 6.1.1.4'
Gd Gd -0.1653 3.9035 'International Tables Vol C Tables 4.2.6.8 and 6.1.1.4'

loop_
_geom_angle_atom_site_label_1
_geom_angle_atom_site_label_2
_geom_angle_atom_site_label_3
_geom_angle_site_symmetry_1
_geom_angle_site_symmetry_3
_geom_angle
_geom_angle_publ_flag
N1 C1 O2 . . 124.8(4) ?
N1 C1 C2 . . 114.1(3) ?
O2 C1 C2 . . 121.1(3) ?
N2 C2 C1 . . 109.9(3) ?
N2 C2 H2C . . 109.7 ?
C1 C2 H2C . . 109.7 ?
N2 C2 H2D . . 109.7 ?
C1 C2 H2D . . 109.7 ?
H2C C2 H2D . . 108.2 ?
N3 C3 O4 . . 124.0(4) ?
N3 C3 C4 . . 115.1(4) ?
O4 C3 C4 . . 120.8(3) ?
N4 C4 C3 . . 111.5(3) ?
N4 C4 H4C . . 109.3 ?
C3 C4 H4C . . 109.3 ?
N4 C4 H4D . . 109.3 ?
C3 C4 H4D . . 109.3 ?
H4C C4 H4D . . 108.0 ?
N5 C5 O6 . . 124.0(4) ?
N5 C5 C6 . . 115.5(4) ?
O6 C5 C6 . . 120.5(3) ?
N6 C6 C5 . . 110.7(3) ?
N6 C6 H6C . . 109.5 ?
C5 C6 H6C . . 109.5 ?
N6 C6 H6D . . 109.5 ?
C5 C6 H6D . . 109.5 ?
H6C C6 H6D . . 108.1 ?
N7 C7 O8 . . 123.7(4) ?
N7 C7 C8 . . 115.4(3) ?
O8 C7 C8 . . 120.8(3) ?
N8 C8 C7 . . 109.7(3) ?
N8 C8 H8C . . 109.7 ?
C7 C8 H8C . . 109.7 ?
N8 C8 H8D . . 109.7 ?
C7 C8 H8D . . 109.7 ?
H8C C8 H8D . . 108.2 ?
O10 C9 N9 . . 124.5(4) ?
O10 C9 C10 . . 120.4(3) ?
N9 C9 C10 . . 115.0(3) ?
N10 C10 C9 . . 111.0(3) ?
N10 C10 H10C . . 109.4 ?
C9 C10 H10C . . 109.4 ?
N10 C10 H10D . . 109.4 ?
C9 C10 H10D . . 109.4 ?
H10C C10 H10D . . 108.0 ?
N3 Cu1 O1 . . 90.87(12) ?
N3 Cu1 O2 . . 175.99(13) ?
O1 Cu1 O2 . . 85.77(11) ?
N3 Cu1 N4 . . 83.56(14) ?
O1 Cu1 N4 . . 174.05(14) ?
O2 Cu1 N4 . . 99.71(13) ?
N5 Cu2 O3 . . 89.47(13) ?
N5 Cu2 O4 . . 172.78(13) ?
O3 Cu2 O4 . . 84.78(12) ?
N5 Cu2 N6 . . 83.36(14) ?
O3 Cu2 N6 . . 171.16(13) ?
O4 Cu2 N6 . . 101.95(12) ?
N5 Cu2 O19 . . 91.3(2) ?
O3 Cu2 O19 . . 96.8(2) ?
O4 Cu2 O19 . . 93.7(2) ?
N6 Cu2 O19 . . 88.6(2) ?
N7 Cu3 O6 . . 174.10(14) ?
N7 Cu3 O5 . . 91.33(13) ?
O6 Cu3 O5 . . 84.72(11) ?
N7 Cu3 N8 . . 82.58(14) ?
O6 Cu3 N8 . . 100.68(12) ?
O5 Cu3 N8 . . 169.71(13) ?
N9 Cu4 O8 . . 172.80(13) ?
N9 Cu4 O7 . . 89.44(12) ?
O8 Cu4 O7 . . 85.18(11) ?
N9 Cu4 N10 . . 83.29(14) ?
O8 Cu4 N10 . . 100.90(13) ?
O7 Cu4 N10 . . 165.58(14) ?
N1 Cu5 O9 . . 89.27(13) ?
N1 Cu5 O10 . . 164.04(14) ?
O9 Cu5 O10 . . 85.19(11) ?
N1 Cu5 N2 . . 82.98(14) ?
O9 Cu5 N2 . . 171.77(13) ?
O10 Cu5 N2 . . 101.56(13) ?
N1 Cu5 O18 . . 104.10(13) ?
O9 Cu5 O18 . . 93.75(12) ?
O10 Cu5 O18 . . 91.21(12) ?
N2 Cu5 O18 . . 90.84(13) ?
O1 Gd1 O9 . . 71.39(9) ?
O1 Gd1 O3 . . 73.93(9) ?
O9 Gd1 O3 . . 144.53(9) ?
O1 Gd1 O15 . . 75.79(10) ?
O9 Gd1 O15 . . 100.54(10) ?
O3 Gd1 O15 . . 77.69(10) ?
O1 Gd1 O7 . . 131.69(10) ?
O9 Gd1 O7 . . 70.63(9) ?
O3 Gd1 O7 . . 142.29(9) ?
O15 Gd1 O7 . . 82.96(10) ?
O1 Gd1 O5 . . 139.87(9) ?
O9 Gd1 O5 . . 143.49(9) ?
O3 Gd1 O5 . . 71.44(9) ?
O15 Gd1 O5 . . 77.59(10) ?
O7 Gd1 O5 . . 72.97(9) ?
O1 Gd1 O11 . . 77.78(10) ?
O9 Gd1 O11 . . 89.09(10) ?
O3 Gd1 O11 . . 76.49(10) ?
O15 Gd1 O11 . . 147.13(10) ?
O7 Gd1 O11 . . 129.66(9) ?
O5 Gd1 O11 . . 112.42(10) ?
O1 Gd1 O12 . . 128.79(9) ?
O9 Gd1 O12 . . 83.76(10) ?
O3 Gd1 O12 . . 113.23(10) ?
O15 Gd1 O12 . . 154.38(10) ?
O7 Gd1 O12 . . 74.62(9) ?
O5 Gd1 O12 . . 84.04(9) ?
O11 Gd1 O12 . . 57.27(9) ?
O1 Gd1 S1 . . 102.59(7) ?
O9 Gd1 S1 . . 83.57(8) ?
O3 Gd1 S1 . . 97.01(8) ?
O15 Gd1 S1 . . 174.68(8) ?
O7 Gd1 S1 . . 101.67(7) ?
O5 Gd1 S1 . . 101.15(7) ?
O11 Gd1 S1 . . 28.69(7) ?
O12 Gd1 S1 . . 28.76(7) ?
C1 N1 O1 . . 116.0(3) ?
C1 N1 Cu5 . . 119.7(3) ?
O1 N1 Cu5 . . 123.8(2) ?
C2 N2 Cu5 . . 109.5(2) ?
C2 N2 H2A . . 109.8 ?
Cu5 N2 H2A . . 109.8 ?
C2 N2 H2B . . 109.8 ?
Cu5 N2 H2B . . 109.8 ?
H2A N2 H2B . . 108.2 ?
C3 N3 O3 . . 114.8(3) ?
C3 N3 Cu1 . . 118.4(3) ?
O3 N3 Cu1 . . 125.0(2) ?
C4 N4 Cu1 . . 110.4(2) ?
C4 N4 H4A . . 109.6 ?
Cu1 N4 H4A . . 109.6 ?
C4 N4 H4B . . 109.6 ?
Cu1 N4 H4B . . 109.6 ?
H4A N4 H4B . . 108.1 ?
C5 N5 O5 . . 115.2(3) ?
C5 N5 Cu2 . . 118.8(3) ?
O5 N5 Cu2 . . 125.7(2) ?
C6 N6 Cu2 . . 109.6(2) ?
C6 N6 H6A . . 109.8 ?
Cu2 N6 H6A . . 109.8 ?
C6 N6 H6B . . 109.8 ?
Cu2 N6 H6B . . 109.8 ?
H6A N6 H6B . . 108.2 ?
C7 N7 O7 . . 115.7(3) ?
C7 N7 Cu3 . . 119.1(3) ?
O7 N7 Cu3 . . 125.1(2) ?
C8 N8 Cu3 . . 109.7(2) ?
C8 N8 H8A . . 109.7 ?
Cu3 N8 H8A . . 109.7 ?
C8 N8 H8B . . 109.7 ?
Cu3 N8 H8B . . 109.7 ?
H8A N8 H8B . . 108.2 ?
C9 N9 O9 . . 115.4(3) ?
C9 N9 Cu4 . . 119.5(3) ?
O9 N9 Cu4 . . 124.3(2) ?
C10 N10 Cu4 . . 110.2(2) ?
C10 N10 H10A . . 109.6 ?
Cu4 N10 H10A . . 109.6 ?
C10 N10 H10B . . 109.6 ?
Cu4 N10 H10B . . 109.6 ?
H10A N10 H10B . . 108.1 ?
N1 O1 Cu1 . . 106.2(2) ?
N1 O1 Gd1 . . 125.7(2) ?
Cu1 O1 Gd1 . . 126.08(13) ?
C1 O2 Cu1 . . 104.7(2) ?
N3 O3 Cu2 . . 108.4(2) ?
N3 O3 Gd1 . . 122.5(2) ?
Cu2 O3 Gd1 . . 128.98(13) ?
C3 O4 Cu2 . . 107.2(2) ?
N5 O5 Cu3 . . 107.3(2) ?
N5 O5 Gd1 . . 123.8(2) ?
Cu3 O5 Gd1 . . 123.85(13) ?
C5 O6 Cu3 . . 107.0(2) ?
N7 O7 Cu4 . . 107.7(2) ?
N7 O7 Gd1 . . 124.1(2) ?
Cu4 O7 Gd1 . . 125.92(13) ?
C7 O8 Cu4 . . 107.4(2) ?
N9 O9 Cu5 . . 107.9(2) ?
N9 O9 Gd1 . . 125.5(2) ?
Cu5 O9 Gd1 . . 126.56(13) ?
C9 O10 Cu5 . . 106.9(2) ?
S1 O11 Gd1 . . 99.67(14) ?
S1 O12 Gd1 . . 99.47(14) ?
Gd1 O15 H15A . . 117(4) ?
Gd1 O15 H15B . . 116(3) ?
H15A O15 H15B . . 106(5) ?
H16A O16 H16B . . 115(5) ?
H17A O17 H17B . . 103(5) ?
Cu5 O18 H18A . . 120(4) ?
Cu5 O18 H18B . . 121(4) ?
H18A O18 H18B . . 104(5) ?
Cu2 O19 H19A . . 117(10) ?
Cu2 O19 H19B . . 85(10) ?
H19A O19 H19B . . 106(10) ?
H20A O20 H20B . . 108(5) ?
H21A O21 H21B . . 104(5) ?
H22A O22 H22B . . 117(6) ?
H23A O23 H23B . . 108(5) ?
H24A O24 H24B . . 110(7) ?
S2 O25 O26 . 2_556 51.9(3) ?
S2 O25 O28 . 2_556 52.0(3) ?
O26 O25 O28 2_556 2_556 88.4(4) ?
S2 O26 O28 . 2_556 58.9(3) ?
S2 O26 O27 . 2_556 58.5(3) ?
O28 O26 O27 2_556 2_556 97.6(5) ?
S2 O26 O25 . 2_556 58.5(3) ?
O28 O26 O25 2_556 2_556 95.6(5) ?
O27 O26 O25 2_556 2_556 92.7(5) ?
S2 O27 O26 . 2_556 53.3(3) ?
S2 O27 O28 . 2_556 53.5(3) ?
O26 O27 O28 2_556 2_556 91.6(4) ?
S2 O28 O26 . 2_556 55.2(3) ?
S2 O28 O27 . 2_556 55.0(3) ?
O26 O28 O27 2_556 2_556 93.4(5) ?
S2 O28 O25 . 2_556 54.8(3) ?
O26 O28 O25 2_556 2_556 91.7(5) ?
O27 O28 O25 2_556 2_556 85.7(4) ?
O14 S1 O13 . . 111.29(18) ?
O14 S1 O11 . . 111.16(18) ?
O13 S1 O11 . . 111.29(18) ?
O14 S1 O12 . . 109.85(18) ?
O13 S1 O12 . . 109.95(17) ?
O11 S1 O12 . . 102.99(17) ?
O14 S1 Gd1 . . 118.79(14) ?
O13 S1 Gd1 . . 129.90(13) ?
O11 S1 Gd1 . . 51.64(12) ?
O12 S1 Gd1 . . 51.76(11) ?
O26 S2 O26 2_556 . 180.000(2) ?
O26 S2 O28 2_556 2_556 114.1(4) ?
O26 S2 O28 . 2_556 65.9(4) ?
O26 S2 O28 2_556 . 65.9(4) ?
O26 S2 O28 . . 114.1(4) ?
O28 S2 O28 2_556 . 180.0000(10) ?
O26 S2 O27 2_556 2_556 111.8(4) ?
O26 S2 O27 . 2_556 68.2(4) ?
O28 S2 O27 2_556 2_556 108.4(4) ?
O28 S2 O27 . 2_556 71.6(4) ?
O26 S2 O27 2_556 . 68.2(4) ?
O26 S2 O27 . . 111.8(4) ?
O28 S2 O27 2_556 . 71.6(4) ?
O28 S2 O27 . . 108.4(4) ?
O27 S2 O27 2_556 . 179.998(2) ?
O26 S2 O25 2_556 2_556 110.4(4) ?
O26 S2 O25 . 2_556 69.6(4) ?
O28 S2 O25 2_556 2_556 106.8(4) ?
O28 S2 O25 . 2_556 73.2(4) ?
O27 S2 O25 2_556 2_556 104.8(3) ?
O27 S2 O25 . 2_556 75.2(3) ?
O26 S2 O25 2_556 . 69.6(4) ?
O26 S2 O25 . . 110.4(4) ?
O28 S2 O25 2_556 . 73.2(4) ?
O28 S2 O25 . . 106.8(4) ?
O27 S2 O25 2_556 . 75.2(3) ?
O27 S2 O25 . . 104.8(3) ?
O25 S2 O25 2_556 . 179.9990(10) ?

loop_
_geom_bond_atom_site_label_1
_geom_bond_atom_site_label_2
_geom_bond_site_symmetry_2
_geom_bond_distance
_geom_bond_publ_flag
C1 N1 . 1.288(5) ?
C1 O2 . 1.292(5) ?
C1 C2 . 1.505(5) ?
C2 N2 . 1.484(5) ?
C2 H2C . 0.9900 ?
C2 H2D . 0.9900 ?
C3 N3 . 1.288(5) ?
C3 O4 . 1.291(5) ?
C3 C4 . 1.495(6) ?
C4 N4 . 1.489(5) ?
C4 H4C . 0.9900 ?
C4 H4D . 0.9900 ?
C5 N5 . 1.290(5) ?
C5 O6 . 1.295(5) ?
C5 C6 . 1.510(5) ?
C6 N6 . 1.483(5) ?
C6 H6C . 0.9900 ?
C6 H6D . 0.9900 ?
C7 N7 . 1.293(5) ?
C7 O8 . 1.299(5) ?
C7 C8 . 1.500(5) ?
C8 N8 . 1.492(5) ?
C8 H8C . 0.9900 ?
C8 H8D . 0.9900 ?
C9 O10 . 1.287(5) ?
C9 N9 . 1.289(5) ?
C9 C10 . 1.499(5) ?
C10 N10 . 1.476(5) ?
C10 H10C . 0.9900 ?
C10 H10D . 0.9900 ?
Cu1 N3 . 1.918(3) yes
Cu1 O1 . 1.922(3) yes
Cu1 O2 . 1.963(3) yes
Cu1 N4 . 1.992(3) yes
Cu2 N5 . 1.899(3) yes
Cu2 O3 . 1.922(3) yes
Cu2 O4 . 1.937(3) yes
Cu2 N6 . 2.014(3) yes
Cu2 O19 . 2.384(9) yes
Cu3 N7 . 1.900(3) yes
Cu3 O6 . 1.939(3) yes
Cu3 O5 . 1.943(3) yes
Cu3 N8 . 2.007(3) yes
Cu4 N9 . 1.892(3) yes
Cu4 O8 . 1.934(3) yes
Cu4 O7 . 1.940(3) yes
Cu4 N10 . 2.009(3) yes
Cu5 N1 . 1.893(3) yes
Cu5 O9 . 1.930(3) yes
Cu5 O10 . 1.949(3) yes
Cu5 N2 . 2.003(3) yes
Cu5 O18 . 2.358(3) yes
Gd1 O1 . 2.378(3) yes
Gd1 O9 . 2.384(3) yes
Gd1 O3 . 2.390(3) yes
Gd1 O15 . 2.398(3) yes
Gd1 O7 . 2.417(3) yes
Gd1 O5 . 2.434(3) yes
Gd1 O11 . 2.449(3) yes
Gd1 O12 . 2.452(3) yes
Gd1 S1 . 3.0789(12) ?
N1 O1 . 1.397(4) ?
N2 H2A . 0.9200 ?
N2 H2B . 0.9200 ?
N3 O3 . 1.394(4) ?
N4 H4A . 0.9200 ?
N4 H4B . 0.9200 ?
N5 O5 . 1.397(4) ?
N6 H6A . 0.9200 ?
N6 H6B . 0.9200 ?
N7 O7 . 1.391(4) ?
N8 H8A . 0.9200 ?
N8 H8B . 0.9200 ?
N9 O9 . 1.396(4) ?
N10 H10A . 0.9200 ?
N10 H10B . 0.9200 ?
O11 S1 . 1.499(3) ?
O12 S1 . 1.502(3) ?
O13 S1 . 1.461(3) ?
O14 S1 . 1.454(3) ?
O15 H15A . 0.829(19) ?
O15 H15B . 0.843(19) ?
O16 H16A . 0.827(19) ?
O16 H16B . 0.841(19) ?
O17 H17A . 0.817(19) ?
O17 H17B . 0.827(19) ?
O18 H18A . 0.836(19) ?
O18 H18B . 0.819(19) ?
O19 H19A . 0.85(2) ?
O19 H19B . 0.84(2) ?
O20 H20A . 0.828(19) ?
O20 H20B . 0.835(19) ?
O21 H21A . 0.833(19) ?
O21 H21B . 0.831(19) ?
O22 H22A . 0.84(2) ?
O22 H22B . 0.838(19) ?
O23 H23A . 0.829(19) ?
O23 H23B . 0.833(19) ?
O24 H24A . 0.83(2) ?
O24 H24B . 0.83(2) ?
O25 S2 . 1.525(6) ?
O25 O26 2_556 1.676(9) ?
O25 O28 2_556 1.786(9) ?
O26 S2 . 1.408(6) ?
O26 O28 2_556 1.566(9) ?
O26 O27 2_556 1.631(9) ?
O26 O25 2_556 1.676(9) ?
O27 S2 . 1.497(6) ?
O27 O26 2_556 1.631(9) ?
O27 O28 2_556 1.734(9) ?
O28 S2 . 1.469(6) ?
O28 O26 2_556 1.566(9) ?
O28 O27 2_556 1.734(9) ?
O28 O25 2_556 1.786(9) ?
S2 O26 2_556 1.408(6) ?
S2 O28 2_556 1.469(6) ?
S2 O27 2_556 1.497(6) ?
S2 O25 2_556 1.525(6) ?

loop_
_geom_hbond_atom_site_label_D
_geom_hbond_atom_site_label_H
_geom_hbond_atom_site_label_A
_geom_hbond_site_symmetry_A
_geom_hbond_distance_DH
_geom_hbond_distance_HA
_geom_hbond_distance_DA
_geom_hbond_angle_DHA
N2 H2A O15 2_666 0.92 2.05 2.934(5) 161.5
N2 H2B O27 . 0.92 2.53 3.406(8) 159.1
N2 H2B O28 2_556 0.92 2.04 2.835(7) 143.9
N4 H4B O2 2_656 0.92 2.31 3.165(5) 155.1
N4 H4A O25 2_656 0.92 1.97 2.765(7) 143.2
N4 H4A O27 1_655 0.92 2.15 3.007(7) 154.5
N6 H6A O13 1_655 0.92 2.21 3.127(5) 174.1
N6 H6B O24 2_665 0.92 2.18 2.948(5) 140.3
N8 H8B O12 2_665 0.92 2.03 2.933(4) 168.1
N8 H8A O23 . 0.92 2.17 3.008(5) 151.9
N10 H10A O20 1_565 0.92 2.22 2.969(5) 138.4
N10 H10B O22 1_455 0.92 2.12 2.914(5) 144.6
O15 H15B O16 . 0.843(19) 1.87(2) 2.700(4) 170(5)
O15 H15A O21 . 0.829(19) 1.85(2) 2.663(4) 166(5)
O16 H16A O17 1_655 0.827(19) 1.95(2) 2.767(4) 170(5)
O16 H16B O22 . 0.841(19) 1.87(2) 2.702(5) 173(5)
O17 H17B O6 2_665 0.827(19) 1.90(2) 2.722(4) 171(5)
O17 H17A O12 . 0.817(19) 2.11(3) 2.880(4) 158(5)
O18 H18B O14 . 0.819(19) 1.92(2) 2.728(4) 171(5)
O18 H18A O26 2_556 0.836(19) 2.03(2) 2.840(7) 164(5)
O18 H18A O27 . 0.836(19) 1.92(4) 2.639(7) 144(5)
O19 H19A O24 1_545 0.85(2) 1.83(10) 2.524(10) 138(13)
O19 H19B O24 2_665 0.84(2) 2.28(13) 2.879(9) 128(14)
O20 H20B O11 . 0.835(19) 2.12(2) 2.947(4) 172(5)
O20 H20A O25 . 0.828(19) 1.94(3) 2.720(7) 156(5)
O20 H20A O26 2_556 0.828(19) 2.13(3) 2.903(7) 154(5)
O21 H21B O10 2_666 0.831(19) 1.91(2) 2.717(4) 164(6)
O21 H21A O18 1_655 0.833(19) 1.96(3) 2.755(4) 160(6)
O22 H22B O23 . 0.838(19) 1.89(3) 2.689(5) 159(6)
O22 H22A O26 2_666 0.84(2) 2.19(3) 2.974(8) 157(6)
O22 H22A O28 1_665 0.84(2) 1.93(3) 2.729(7) 159(6)
O23 H23A O4 1_565 0.829(19) 1.89(2) 2.723(4) 178(5)
O23 H23B O13 1_665 0.833(19) 2.04(2) 2.845(4) 162(5)
O24 H24A O11 1_565 0.83(2) 2.19(3) 2.993(5) 161(7)
O24 H24B O8 . 0.83(2) 2.00(3) 2.802(4) 163(7)

loop_
_geom_torsion_atom_site_label_1
_geom_torsion_atom_site_label_2
_geom_torsion_atom_site_label_3
_geom_torsion_atom_site_label_4
_geom_torsion_site_symmetry_1
_geom_torsion_site_symmetry_2
_geom_torsion_site_symmetry_3
_geom_torsion_site_symmetry_4
_geom_torsion
_geom_torsion_publ_flag
N1 C1 C2 N2 . . . . 19.4(5) ?
O2 C1 C2 N2 . . . . -160.9(4) ?
N3 C3 C4 N4 . . . . -9.7(5) ?
O4 C3 C4 N4 . . . . 169.1(4) ?
N5 C5 C6 N6 . . . . 6.5(5) ?
O6 C5 C6 N6 . . . . -174.7(4) ?
N7 C7 C8 N8 . . . . -10.4(5) ?
O8 C7 C8 N8 . . . . 170.1(4) ?
O10 C9 C10 N10 . . . . 169.5(4) ?
N9 C9 C10 N10 . . . . -10.7(5) ?
O2 C1 N1 O1 . . . . -0.9(6) ?
C2 C1 N1 O1 . . . . 178.8(3) ?
O2 C1 N1 Cu5 . . . . 171.4(3) ?
C2 C1 N1 Cu5 . . . . -8.9(5) ?
O9 Cu5 N1 C1 . . . . 174.6(3) ?
O10 Cu5 N1 C1 . . . . 105.0(5) ?
N2 Cu5 N1 C1 . . . . -2.7(3) ?
O18 Cu5 N1 C1 . . . . -91.8(3) ?
O9 Cu5 N1 O1 . . . . -13.7(3) ?
O10 Cu5 N1 O1 . . . . -83.3(6) ?
N2 Cu5 N1 O1 . . . . 169.1(3) ?
O18 Cu5 N1 O1 . . . . 80.0(3) ?
C1 C2 N2 Cu5 . . . . -20.4(4) ?
N1 Cu5 N2 C2 . . . . 13.2(3) ?
O10 Cu5 N2 C2 . . . . -151.3(3) ?
O18 Cu5 N2 C2 . . . . 117.3(3) ?
O4 C3 N3 O3 . . . . -1.5(6) ?
C4 C3 N3 O3 . . . . 177.3(3) ?
O4 C3 N3 Cu1 . . . . -166.6(3) ?
C4 C3 N3 Cu1 . . . . 12.2(5) ?
O1 Cu1 N3 C3 . . . . 173.9(3) ?
N4 Cu1 N3 C3 . . . . -8.3(3) ?
O1 Cu1 N3 O3 . . . . 10.4(3) ?
N4 Cu1 N3 O3 . . . . -171.7(3) ?
C3 C4 N4 Cu1 . . . . 3.1(4) ?
N3 Cu1 N4 C4 . . . . 2.1(3) ?
O2 Cu1 N4 C4 . . . . 179.7(3) ?
O6 C5 N5 O5 . . . . -0.5(6) ?
C6 C5 N5 O5 . . . . 178.2(3) ?
O6 C5 N5 Cu2 . . . . -173.8(3) ?
C6 C5 N5 Cu2 . . . . 5.0(5) ?
O3 Cu2 N5 C5 . . . . 164.3(3) ?
N6 Cu2 N5 C5 . . . . -10.5(3) ?
O19 Cu2 N5 C5 . . . . -99.0(4) ?
O3 Cu2 N5 O5 . . . . -8.2(3) ?
N6 Cu2 N5 O5 . . . . 176.9(3) ?
O19 Cu2 N5 O5 . . . . 88.5(4) ?
C5 C6 N6 Cu2 . . . . -13.7(4) ?
N5 Cu2 N6 C6 . . . . 13.0(3) ?
O4 Cu2 N6 C6 . . . . -162.0(3) ?
O19 Cu2 N6 C6 . . . . 104.5(3) ?
O8 C7 N7 O7 . . . . 0.6(6) ?
C8 C7 N7 O7 . . . . -178.8(3) ?
O8 C7 N7 Cu3 . . . . 175.6(3) ?
C8 C7 N7 Cu3 . . . . -3.9(5) ?
O5 Cu3 N7 C7 . . . . -159.6(3) ?
N8 Cu3 N7 C7 . . . . 12.1(3) ?
O5 Cu3 N7 O7 . . . . 14.8(3) ?
N8 Cu3 N7 O7 . . . . -173.5(3) ?
C7 C8 N8 Cu3 . . . . 18.6(4) ?
N7 Cu3 N8 C8 . . . . -16.6(3) ?
O6 Cu3 N8 C8 . . . . 158.4(3) ?
O5 Cu3 N8 C8 . . . . 37.5(8) ?
O10 C9 N9 O9 . . . . -3.4(6) ?
C10 C9 N9 O9 . . . . 176.8(3) ?
O10 C9 N9 Cu4 . . . . -173.5(3) ?
C10 C9 N9 Cu4 . . . . 6.6(5) ?
O7 Cu4 N9 C9 . . . . 166.8(3) ?
N10 Cu4 N9 C9 . . . . -0.7(3) ?
O7 Cu4 N9 O9 . . . . -2.4(3) ?
N10 Cu4 N9 O9 . . . . -169.9(3) ?
C9 C10 N10 Cu4 . . . . 9.6(4) ?
N9 Cu4 N10 C10 . . . . -5.3(3) ?
O8 Cu4 N10 C10 . . . . -179.3(3) ?
O7 Cu4 N10 C10 . . . . -65.5(6) ?
C1 N1 O1 Cu1 . . . . 12.1(4) ?
Cu5 N1 O1 Cu1 . . . . -159.95(19) ?
C1 N1 O1 Gd1 . . . . 176.8(3) ?
Cu5 N1 O1 Gd1 . . . . 4.8(4) ?
N3 Cu1 O1 N1 . . . . 164.2(2) ?
O2 Cu1 O1 N1 . . . . -13.6(2) ?
N3 Cu1 O1 Gd1 . . . . -0.48(18) ?
O2 Cu1 O1 Gd1 . . . . -178.29(18) ?
O9 Gd1 O1 N1 . . . . 6.1(3) ?
O3 Gd1 O1 N1 . . . . -166.4(3) ?
O15 Gd1 O1 N1 . . . . 112.6(3) ?
O7 Gd1 O1 N1 . . . . 45.8(3) ?
O5 Gd1 O1 N1 . . . . 162.5(2) ?
O11 Gd1 O1 N1 . . . . -87.1(3) ?
O12 Gd1 O1 N1 . . . . -59.2(3) ?
S1 Gd1 O1 N1 . . . . -72.6(3) ?
O9 Gd1 O1 Cu1 . . . . 167.9(2) ?
O3 Gd1 O1 Cu1 . . . . -4.59(16) ?
O15 Gd1 O1 Cu1 . . . . -85.61(17) ?
O7 Gd1 O1 Cu1 . . . . -152.36(14) ?
O5 Gd1 O1 Cu1 . . . . -35.7(3) ?
O11 Gd1 O1 Cu1 . . . . 74.67(17) ?
O12 Gd1 O1 Cu1 . . . . 102.57(17) ?
S1 Gd1 O1 Cu1 . . . . 89.18(16) ?
N1 C1 O2 Cu1 . . . . -10.4(5) ?
C2 C1 O2 Cu1 . . . . 169.9(3) ?
O1 Cu1 O2 C1 . . . . 13.1(3) ?
N4 Cu1 O2 C1 . . . . -164.6(3) ?
C3 N3 O3 Cu2 . . . . -5.3(4) ?
Cu1 N3 O3 Cu2 . . . . 158.63(19) ?
C3 N3 O3 Gd1 . . . . 179.0(3) ?
Cu1 N3 O3 Gd1 . . . . -17.0(4) ?
N5 Cu2 O3 N3 . . . . -168.5(2) ?
O4 Cu2 O3 N3 . . . . 7.1(2) ?
O19 Cu2 O3 N3 . . . . 100.3(3) ?
N5 Cu2 O3 Gd1 . . . . 6.7(2) ?
O4 Cu2 O3 Gd1 . . . . -177.62(19) ?
O19 Cu2 O3 Gd1 . . . . -84.5(3) ?
O1 Gd1 O3 N3 . . . . 11.4(3) ?
O9 Gd1 O3 N3 . . . . -1.0(4) ?
O15 Gd1 O3 N3 . . . . 90.0(3) ?
O7 Gd1 O3 N3 . . . . 150.8(2) ?
O5 Gd1 O3 N3 . . . . 170.8(3) ?
O11 Gd1 O3 N3 . . . . -69.5(3) ?
O12 Gd1 O3 N3 . . . . -114.5(3) ?
S1 Gd1 O3 N3 . . . . -89.7(3) ?
O1 Gd1 O3 Cu2 . . . . -163.3(2) ?
O9 Gd1 O3 Cu2 . . . . -175.68(14) ?
O15 Gd1 O3 Cu2 . . . . -84.74(19) ?
O7 Gd1 O3 Cu2 . . . . -23.9(3) ?
O5 Gd1 O3 Cu2 . . . . -3.88(17) ?
O11 Gd1 O3 Cu2 . . . . 115.8(2) ?
O12 Gd1 O3 Cu2 . . . . 70.9(2) ?
S1 Gd1 O3 Cu2 . . . . 95.57(18) ?
N3 C3 O4 Cu2 . . . . 7.3(5) ?
C4 C3 O4 Cu2 . . . . -171.4(3) ?
O3 Cu2 O4 C3 . . . . -7.7(3) ?
N6 Cu2 O4 C3 . . . . 166.5(3) ?
O19 Cu2 O4 C3 . . . . -104.1(3) ?
C5 N5 O5 Cu3 . . . . -9.3(4) ?
Cu2 N5 O5 Cu3 . . . . 163.48(19) ?
C5 N5 O5 Gd1 . . . . -165.0(3) ?
Cu2 N5 O5 Gd1 . . . . 7.7(4) ?
N7 Cu3 O5 N5 . . . . -173.2(2) ?
O6 Cu3 O5 N5 . . . . 11.2(2) ?
N8 Cu3 O5 N5 . . . . 133.4(7) ?
N7 Cu3 O5 Gd1 . . . . -17.41(17) ?
O6 Cu3 O5 Gd1 . . . . 166.97(16) ?
N8 Cu3 O5 Gd1 . . . . -70.9(8) ?
O1 Gd1 O5 N5 . . . . 29.5(3) ?
O9 Gd1 O5 N5 . . . . 169.9(2) ?
O3 Gd1 O5 N5 . . . . -2.1(2) ?
O15 Gd1 O5 N5 . . . . 78.9(3) ?
O7 Gd1 O5 N5 . . . . 165.3(3) ?
O11 Gd1 O5 N5 . . . . -68.2(3) ?
O12 Gd1 O5 N5 . . . . -119.0(3) ?
S1 Gd1 O5 N5 . . . . -95.8(3) ?
O1 Gd1 O5 Cu3 . . . . -122.28(16) ?
O9 Gd1 O5 Cu3 . . . . 18.1(3) ?
O3 Gd1 O5 Cu3 . . . . -153.90(18) ?
O15 Gd1 O5 Cu3 . . . . -72.91(16) ?
O7 Gd1 O5 Cu3 . . . . 13.44(14) ?
O11 Gd1 O5 Cu3 . . . . 140.00(14) ?
O12 Gd1 O5 Cu3 . . . . 89.14(16) ?
S1 Gd1 O5 Cu3 . . . . 112.37(14) ?
N5 C5 O6 Cu3 . . . . 9.9(5) ?
C6 C5 O6 Cu3 . . . . -168.7(3) ?
O5 Cu3 O6 C5 . . . . -11.4(3) ?
N8 Cu3 O6 C5 . . . . 177.5(3) ?
C7 N7 O7 Cu4 . . . . 3.1(4) ?
Cu3 N7 O7 Cu4 . . . . -171.48(19) ?
C7 N7 O7 Gd1 . . . . 166.8(3) ?
Cu3 N7 O7 Gd1 . . . . -7.8(4) ?
N9 Cu4 O7 N7 . . . . -179.2(2) ?
O8 Cu4 O7 N7 . . . . -4.0(2) ?
N10 Cu4 O7 N7 . . . . -119.7(5) ?
N9 Cu4 O7 Gd1 . . . . 17.44(18) ?
O8 Cu4 O7 Gd1 . . . . -167.35(18) ?
N10 Cu4 O7 Gd1 . . . . 77.0(6) ?
O1 Gd1 O7 N7 . . . . 139.7(2) ?
O9 Gd1 O7 N7 . . . . 179.7(3) ?
O3 Gd1 O7 N7 . . . . 16.6(4) ?
O15 Gd1 O7 N7 . . . . 75.9(3) ?
O5 Gd1 O7 N7 . . . . -3.2(3) ?
O11 Gd1 O7 N7 . . . . -108.6(3) ?
O12 Gd1 O7 N7 . . . . -91.6(3) ?
S1 Gd1 O7 N7 . . . . -101.5(3) ?
O1 Gd1 O7 Cu4 . . . . -59.6(2) ?
O9 Gd1 O7 Cu4 . . . . -19.57(16) ?
O3 Gd1 O7 Cu4 . . . . 177.35(13) ?
O15 Gd1 O7 Cu4 . . . . -123.38(18) ?
O5 Gd1 O7 Cu4 . . . . 157.50(19) ?
O11 Gd1 O7 Cu4 . . . . 52.2(2) ?
O12 Gd1 O7 Cu4 . . . . 69.12(17) ?
S1 Gd1 O7 Cu4 . . . . 59.26(17) ?
N7 C7 O8 Cu4 . . . . -4.0(5) ?
C8 C7 O8 Cu4 . . . . 175.5(3) ?
O7 Cu4 O8 C7 . . . . 4.3(3) ?
N10 Cu4 O8 C7 . . . . 171.1(3) ?
C9 N9 O9 Cu5 . . . . 0.1(4) ?
Cu4 N9 O9 Cu5 . . . . 169.67(18) ?
C9 N9 O9 Gd1 . . . . 177.1(3) ?
Cu4 N9 O9 Gd1 . . . . -13.2(4) ?
N1 Cu5 O9 N9 . . . . -163.2(2) ?
O10 Cu5 O9 N9 . . . . 1.8(2) ?
O18 Cu5 O9 N9 . . . . 92.7(2) ?
N1 Cu5 O9 Gd1 . . . . 19.71(19) ?
O10 Cu5 O9 Gd1 . . . . -175.28(18) ?
O18 Cu5 O9 Gd1 . . . . -84.38(17) ?
O1 Gd1 O9 N9 . . . . 167.0(3) ?
O3 Gd1 O9 N9 . . . . 179.6(2) ?
O15 Gd1 O9 N9 . . . . 96.1(3) ?
O7 Gd1 O9 N9 . . . . 17.5(3) ?
O5 Gd1 O9 N9 . . . . 12.8(4) ?
O11 Gd1 O9 N9 . . . . -115.5(3) ?
O12 Gd1 O9 N9 . . . . -58.4(3) ?
S1 Gd1 O9 N9 . . . . -87.3(3) ?
O1 Gd1 O9 Cu5 . . . . -16.40(16) ?
O3 Gd1 O9 Cu5 . . . . -3.8(3) ?
O15 Gd1 O9 Cu5 . . . . -87.37(18) ?
O7 Gd1 O9 Cu5 . . . . -166.0(2) ?
O5 Gd1 O9 Cu5 . . . . -170.70(13) ?
O11 Gd1 O9 Cu5 . . . . 61.00(18) ?
O12 Gd1 O9 Cu5 . . . . 118.17(18) ?
S1 Gd1 O9 Cu5 . . . . 89.23(17) ?
N9 C9 O10 Cu5 . . . . 4.6(5) ?
C10 C9 O10 Cu5 . . . . -175.6(3) ?
N1 Cu5 O10 C9 . . . . 66.9(6) ?
O9 Cu5 O10 C9 . . . . -3.2(3) ?
N2 Cu5 O10 C9 . . . . 172.0(3) ?
O18 Cu5 O10 C9 . . . . -96.9(3) ?
O1 Gd1 O11 S1 . . . . 149.37(16) ?
O9 Gd1 O11 S1 . . . . 78.22(15) ?
O3 Gd1 O11 S1 . . . . -134.48(16) ?
O15 Gd1 O11 S1 . . . . -173.57(14) ?
O7 Gd1 O11 S1 . . . . 14.6(2) ?
O5 Gd1 O11 S1 . . . . -71.43(16) ?
O12 Gd1 O11 S1 . . . . -4.94(12) ?
O1 Gd1 O12 S1 . . . . -28.01(19) ?
O9 Gd1 O12 S1 . . . . -88.02(14) ?
O3 Gd1 O12 S1 . . . . 59.61(16) ?
O15 Gd1 O12 S1 . . . . 170.60(17) ?
O7 Gd1 O12 S1 . . . . -159.60(16) ?
O5 Gd1 O12 S1 . . . . 126.46(15) ?
O11 Gd1 O12 S1 . . . . 4.93(12) ?
Gd1 O11 S1 O14 . . . . -110.62(17) ?
Gd1 O11 S1 O13 . . . . 124.72(16) ?
Gd1 O11 S1 O12 . . . . 6.97(17) ?
Gd1 O12 S1 O14 . . . . 111.55(16) ?
Gd1 O12 S1 O13 . . . . -125.64(15) ?
Gd1 O12 S1 O11 . . . . -6.95(17) ?
O1 Gd1 S1 O14 . . . . 64.51(17) ?
O9 Gd1 S1 O14 . . . . -4.74(17) ?
O3 Gd1 S1 O14 . . . . 139.54(17) ?
O7 Gd1 S1 O14 . . . . -73.40(17) ?
O5 Gd1 S1 O14 . . . . -148.08(17) ?
O11 Gd1 S1 O14 . . . . 95.2(2) ?
O12 Gd1 S1 O14 . . . . -93.5(2) ?
O1 Gd1 S1 O13 . . . . -117.34(18) ?
O9 Gd1 S1 O13 . . . . 173.41(18) ?
O3 Gd1 S1 O13 . . . . -42.31(18) ?
O7 Gd1 S1 O13 . . . . 104.76(18) ?
O5 Gd1 S1 O13 . . . . 30.07(18) ?
O11 Gd1 S1 O13 . . . . -86.7(2) ?
O12 Gd1 S1 O13 . . . . 84.7(2) ?
O1 Gd1 S1 O11 . . . . -30.68(16) ?
O9 Gd1 S1 O11 . . . . -99.93(16) ?
O3 Gd1 S1 O11 . . . . 44.35(16) ?
O7 Gd1 S1 O11 . . . . -168.59(16) ?
O5 Gd1 S1 O11 . . . . 116.73(16) ?
O12 Gd1 S1 O11 . . . . 171.3(2) ?
O1 Gd1 S1 O12 . . . . 157.97(15) ?
O9 Gd1 S1 O12 . . . . 88.72(16) ?
O3 Gd1 S1 O12 . . . . -127.00(16) ?
O7 Gd1 S1 O12 . . . . 20.07(16) ?
O5 Gd1 S1 O12 . . . . -54.61(16) ?
O11 Gd1 S1 O12 . . . . -171.3(2) ?
O27 O26 S2 O28 2_556 . . 2_556 -123.5(4) ?
O25 O26 S2 O28 2_556 . . 2_556 120.3(5) ?
O28 O26 S2 O28 2_556 . . . 180.0000(10) ?
O27 O26 S2 O28 2_556 . . . 56.5(4) ?
O25 O26 S2 O28 2_556 . . . -59.7(5) ?
O28 O26 S2 O27 2_556 . . 2_556 123.5(4) ?
O25 O26 S2 O27 2_556 . . 2_556 -116.3(4) ?
O28 O26 S2 O27 2_556 . . . -56.5(4) ?
O27 O26 S2 O27 2_556 . . . 180.000(3) ?
O25 O26 S2 O27 2_556 . . . 63.7(4) ?
O28 O26 S2 O25 2_556 . . 2_556 -120.3(5) ?
O27 O26 S2 O25 2_556 . . 2_556 116.3(4) ?
O28 O26 S2 O25 2_556 . . . 59.7(5) ?
O27 O26 S2 O25 2_556 . . . -63.7(4) ?
O25 O26 S2 O25 2_556 . . . 180.000(2) ?
O27 O28 S2 O26 2_556 . . 2_556 125.2(4) ?
O25 O28 S2 O26 2_556 . . 2_556 -122.3(4) ?
O26 O28 S2 O26 2_556 . . . 180.0 ?
O27 O28 S2 O26 2_556 . . . -54.8(4) ?
O25 O28 S2 O26 2_556 . . . 57.7(4) ?
O26 O28 S2 O27 2_556 . . 2_556 -125.2(4) ?
O25 O28 S2 O27 2_556 . . 2_556 112.5(4) ?
O26 O28 S2 O27 2_556 . . . 54.8(4) ?
O27 O28 S2 O27 2_556 . . . 179.998(2) ?
O25 O28 S2 O27 2_556 . . . -67.5(4) ?
O26 O28 S2 O25 2_556 . . 2_556 122.3(4) ?
O27 O28 S2 O25 2_556 . . 2_556 -112.5(4) ?
O26 O28 S2 O25 2_556 . . . -57.7(4) ?
O27 O28 S2 O25 2_556 . . . 67.5(4) ?
O25 O28 S2 O25 2_556 . . . 180.0010(10) ?
O28 O27 S2 O26 2_556 . . 2_556 -126.6(4) ?
O26 O27 S2 O26 2_556 . . . 180.000(3) ?
O28 O27 S2 O26 2_556 . . . 53.4(4) ?
O26 O27 S2 O28 2_556 . . 2_556 126.6(4) ?
O26 O27 S2 O28 2_556 . . . -53.4(4) ?
O28 O27 S2 O28 2_556 . . . 180.000(2) ?
O26 O27 S2 O25 2_556 . . 2_556 -119.6(4) ?
O28 O27 S2 O25 2_556 . . 2_556 113.8(4) ?
O26 O27 S2 O25 2_556 . . . 60.4(4) ?
O28 O27 S2 O25 2_556 . . . -66.2(4) ?
O28 O25 S2 O26 2_556 . . 2_556 124.5(4) ?
O26 O25 S2 O26 2_556 . . . 180.000(2) ?
O28 O25 S2 O26 2_556 . . . -55.5(4) ?
O26 O25 S2 O28 2_556 . . 2_556 -124.5(4) ?
O26 O25 S2 O28 2_556 . . . 55.5(4) ?
O28 O25 S2 O28 2_556 . . . 180.0 ?
O26 O25 S2 O27 2_556 . . 2_556 120.5(4) ?
O28 O25 S2 O27 2_556 . . 2_556 -114.9(4) ?
O26 O25 S2 O27 2_556 . . . -59.5(4) ?
O28 O25 S2 O27 2_556 . . . 65.1(4) ?
